data_2011810
loop_
_publ_author_name
'Burgess, John'
'Fawcett, John'
'Palma, Vitor'
'Gilani, Syeda R.'

_publ_section_title
;
 Fluoro derivatives of
 bis(salicylideneaminato-<i>N</i>,<i>O</i>)copper(II) and
 -oxovanadium(IV)
;
_journal_issue 3
_journal_name_full 'Acta Crystallographica Section C'
_journal_page_first 277
_journal_page_last 280
_journal_paper_doi 10.1107/S0108270100020059
_journal_volume 57
_journal_year 2001
_chemical_formula_iupac '[Cu(C15 H8 F6 NO )2 ]'
_chemical_formula_moiety 'C30 H16 Cu F12 N2 O2'
_chemical_formula_sum 'C30 H16 Cu F12 N2 O2'
_chemical_formula_weight 727.98
_chemical_name_systematic
;
  ?
;
_space_group_IT_number 15
_symmetry_cell_setting monoclinic
_symmetry_space_group_name_Hall '-C 2yc'
_symmetry_space_group_name_H-M 'C 1 2/c 1'
_audit_creation_method SHELXL97
_cell_angle_alpha 90
_cell_angle_beta 98.070(10)
_cell_angle_gamma 90
_cell_formula_units_Z 4
_cell_length_a 14.607(2)
_cell_length_b 7.4230(10)
_cell_length_c 27.109(2)
_cell_measurement_reflns_used 39
_cell_measurement_temperature 290(2)
_cell_measurement_theta_max 12.61
_cell_measurement_theta_min 5.38
_cell_volume 2910.3(6)
_computing_cell_refinement XSCANS
_computing_data_collection 'XSCANS (Fait, 1991)'
_computing_data_reduction XSCANS
_computing_molecular_graphics SHELXL97
_computing_publication_material SHELXL97
_computing_structure_refinement 'SHELXL97 (Sheldrick, 1997)'
_computing_structure_solution 'SHELXS97 (Sheldrick, 1990)'
_diffrn_ambient_temperature 290(2)
_diffrn_measured_fraction_theta_full .999
_diffrn_measured_fraction_theta_max .999
_diffrn_measurement_device_type 'Bruker P4'
_diffrn_measurement_method 'omega scans'
_diffrn_radiation_monochromator graphite
_diffrn_radiation_source 'fine-focus sealed tube'
_diffrn_radiation_type MoK\a
_diffrn_radiation_wavelength .71073
_diffrn_reflns_av_R_equivalents .015
_diffrn_reflns_av_sigmaI/netI .0282
_diffrn_reflns_limit_h_max 17
_diffrn_reflns_limit_h_min -1
_diffrn_reflns_limit_k_max 8
_diffrn_reflns_limit_k_min -1
_diffrn_reflns_limit_l_max 31
_diffrn_reflns_limit_l_min -32
_diffrn_reflns_number 3159
_diffrn_reflns_theta_full 25.00
_diffrn_reflns_theta_max 25.0
_diffrn_reflns_theta_min 2.82
_diffrn_standards_decay_% <2
_diffrn_standards_interval_count 100
_diffrn_standards_number 3
_exptl_absorpt_coefficient_mu .860
_exptl_absorpt_correction_T_max .838
_exptl_absorpt_correction_T_min .761
_exptl_absorpt_correction_type psi-scan
_exptl_absorpt_process_details
;
(XEMP; SHELXL97)
;
_exptl_crystal_colour red-brown
_exptl_crystal_density_diffrn 1.662
_exptl_crystal_density_method 'not measured'
_exptl_crystal_description block
_exptl_crystal_F_000 1452
_exptl_crystal_size_max .47
_exptl_crystal_size_mid .36
_exptl_crystal_size_min .33
_refine_diff_density_max .182
_refine_diff_density_min -.294
_refine_ls_extinction_method none
_refine_ls_goodness_of_fit_ref 1.039
_refine_ls_hydrogen_treatment constr
_refine_ls_matrix_type full
_refine_ls_number_parameters 267
_refine_ls_number_reflns 2566
_refine_ls_number_restraints 0
_refine_ls_restrained_S_all 1.039
_refine_ls_R_factor_all .058
_refine_ls_R_factor_gt .039
_refine_ls_shift/su_max .003
_refine_ls_shift/su_mean .000
_refine_ls_structure_factor_coef Fsqd
_refine_ls_weighting_details 'calc w = 1/[\s^2^(Fo^2^)+(0.0496P)^2^+1.4869P] where P=(Fo^2^+2Fc^2^)/3'
_refine_ls_weighting_scheme calc
_refine_ls_wR_factor_ref .096
_reflns_number_gt 2013
_reflns_number_total 2566
_reflns_threshold_expression I>2\s(I)
_cod_data_source_file gg1032.cif
_cod_data_source_block III
_cod_depositor_comments
;
The following automatic conversions were performed:
'_symmetry_cell_setting' value 'Monoclinic' changed to 'monoclinic'
according to '/home/saulius/struct/CIF-dictionaries/cif_core.dic'
dictionary named 'cif_core.dic' version 2.4.1 from 2010-06-29.

Automatic conversion script
Id: cif_fix_enum 1527 2010-12-29 10:47:43Z saulius 

The following automatic conversions were performed:

'_symmetry_cell_setting' value 'Monoclinic' changed to 'monoclinic'
according to /home/saulius/struct/CIF-dictionaries/cif_core.dic
dictionary named 'cif_core.dic' version 2.4.1 from 2010-06-29.

Automatic conversion script
Id: cif_fix_values 1715 2011-07-08 13:25:40Z adriana 
;
_cod_original_sg_symbol_H-M 'C 2/c'
_cod_database_code 2011810
_cod_database_fobs_code 2011810

loop_
_symmetry_equiv_pos_as_xyz
'x, y, z'
'-x, y, -z+1/2'
'x+1/2, y+1/2, z'
'-x+1/2, y+1/2, -z+1/2'
'-x, -y, -z'
'x, -y, z-1/2'
'-x+1/2, -y+1/2, -z'
'x+1/2, -y+1/2, z-1/2'

loop_
_atom_site_label
_atom_site_fract_x
_atom_site_fract_y
_atom_site_fract_z
_atom_site_U_iso_or_equiv
_atom_site_adp_type
_atom_site_calc_flag
_atom_site_refinement_flags
_atom_site_occupancy
_atom_site_disorder_assembly
_atom_site_disorder_group
_atom_site_type_symbol
Cu1 .0000 .04523(7) .2500 .04873(18) Uani d S 1 . . Cu
O1 .07155(14) -.0100(3) .20003(6) .0644(6) Uani d . 1 . . O
N1 .10804(14) .1119(3) .29840(7) .0428(5) Uani d . 1 . . N
F1 .2457(6) .0477(15) .4946(4) .141(5) Uani d P .68 A 1 F
F2 .1175(6) .008(2) .5179(3) .166(5) Uani d P .68 A 1 F
F3 .1671(11) -.1715(10) .4693(3) .173(4) Uani d P .68 A 1 F
F1' .1640(14) .107(2) .5225(4) .121(6) Uani d P .32 A 2 F
F2' .1169(11) -.133(3) .4888(7) .125(6) Uani d P .32 A 2 F
F3' .2422(11) -.036(4) .4795(8) .134(9) Uani d P .32 A 2 F
F4 -.1141(9) .5085(19) .3699(4) .135(5) Uani d P .60 B 1 F
F5 -.0082(6) .6369(12) .4171(8) .158(4) Uani d P .60 B 1 F
F6 -.0968(11) .462(2) .4450(5) .155(5) Uani d P .60 B 1 F
F4' -.0423(19) .621(2) .3779(9) .162(8) Uani d P .40 B 2 F
F5' -.1383(8) .440(4) .3940(12) .181(9) Uani d P .40 B 2 F
F6' -.0524(15) .548(3) .4493(4) .124(6) Uani d P .40 B 2 F
C1 .3113(2) .1352(4) .23410(13) .0676(9) Uani d . 1 . . C
H1A .3522 .1719 .2617 .081 Uiso calc R 1 . . H
C2 .3413(3) .1227(5) .18828(16) .0841(12) Uani d . 1 . . C
H2A .4019 .1522 .1847 .101 Uiso calc R 1 . . H
C3 .2805(3) .0657(6) .14766(15) .0870(12) Uani d . 1 . . C
H3A .3008 .0573 .1167 .104 Uiso calc R 1 . . H
C4 .1915(3) .0216(5) .15185(11) .0775(11) Uani d . 1 . . C
H4A .1524 -.0174 .1238 .093 Uiso calc R 1 . . H
C5 .1572(2) .0342(4) .19826(10) .0555(7) Uani d . 1 . . C
C6 .21893(19) .0931(4) .23969(10) .0527(7) Uani d . 1 . . C
C7 .19147(18) .1230(4) .28766(10) .0494(7) Uani d . 1 . . C
H7A .2378 .1530 .3135 .059 Uiso calc R 1 . . H
C8 .09357(16) .1553(4) .34829(9) .0416(6) Uani d . 1 . . C
C9 .13664(17) .0633(4) .38885(9) .0493(6) Uani d . 1 . . C
H9A .1784 -.0284 .3849 .059 Uiso calc R 1 . . H
C10 .11714(19) .1089(4) .43604(9) .0547(7) Uani d . 1 A . C
C11 .05585(19) .2440(4) .44253(10) .0586(8) Uani d . 1 . . C
H11A .0435 .2737 .4743 .070 Uiso calc R 1 . . H
C12 .01275(17) .3356(4) .40126(9) .0506(7) Uani d . 1 B . C
C13 .02999(17) .2892(4) .35440(9) .0459(6) Uani d . 1 . . C
H13A -.0011 .3478 .3267 .055 Uiso calc R 1 . . H
C14 .1618(3) .0015(7) .48027(13) .0826(12) Uani d . 1 . . C
C15 -.0527(3) .4862(6) .40737(14) .0764(10) Uani d . 1 . . C

loop_
_atom_site_aniso_label
_atom_site_aniso_U_11
_atom_site_aniso_U_22
_atom_site_aniso_U_33
_atom_site_aniso_U_12
_atom_site_aniso_U_13
_atom_site_aniso_U_23
Cu1 .0526(3) .0581(3) .0356(2) .000 .00683(18) .000
O1 .0607(13) .0915(17) .0407(10) .0219(11) .0059(9) -.0081(10)
N1 .0478(12) .0451(13) .0365(10) .0029(10) .0099(9) -.0012(9)
F1 .105(6) .175(8) .120(6) -.001(5) -.061(5) .036(5)
F2 .144(6) .285(15) .076(5) .077(7) .044(5) .089(7)
F3 .305(13) .092(4) .098(4) .041(7) -.054(6) .033(4)
F1' .179(16) .141(11) .035(4) .055(9) -.013(7) .002(5)
F2' .137(10) .125(14) .111(12) -.040(10) .013(7) .065(10)
F3' .080(11) .22(2) .112(12) .074(12) .039(10) .101(15)
F4 .121(9) .183(12) .091(4) .105(9) -.022(4) -.026(5)
F5 .129(5) .073(4) .277(12) .010(3) .045(9) -.056(7)
F6 .169(10) .174(11) .149(10) .089(7) .113(9) .035(7)
F4' .23(2) .104(10) .179(12) .105(11) .129(13) .060(10)
F5' .053(4) .205(17) .28(2) .034(7) .005(10) -.140(17)
F6' .151(13) .137(13) .078(7) .057(8) -.005(7) -.066(9)
C1 .070(2) .0483(18) .092(2) .0023(15) .0360(18) -.0063(17)
C2 .089(3) .059(2) .119(3) .009(2) .068(3) .004(2)
C3 .113(3) .081(3) .078(2) .037(2) .055(2) .018(2)
C4 .097(3) .090(3) .0512(17) .040(2) .0274(17) .0098(17)
C5 .069(2) .0529(17) .0472(15) .0237(16) .0178(13) .0061(14)
C6 .0620(17) .0404(16) .0610(17) .0073(13) .0275(14) -.0012(13)
C7 .0520(16) .0434(16) .0537(15) .0039(13) .0110(12) -.0017(13)
C8 .0394(13) .0460(15) .0394(12) -.0006(12) .0055(10) -.0030(12)
C9 .0429(14) .0576(18) .0472(14) .0066(14) .0060(11) .0022(14)
C10 .0506(16) .071(2) .0414(14) .0005(15) .0024(12) .0063(13)
C11 .0571(17) .082(2) .0385(14) .0010(16) .0117(12) -.0066(14)
C12 .0455(15) .0581(18) .0487(15) .0047(13) .0090(12) -.0077(14)
C13 .0458(14) .0489(16) .0420(13) .0003(13) .0032(11) .0005(12)
C14 .083(3) .112(4) .052(2) .013(3) .0061(19) .018(2)
C15 .078(3) .087(3) .067(2) .022(2) .020(2) -.008(2)

loop_
_atom_type_symbol
_atom_type_description
_atom_type_scat_dispersion_real
_atom_type_scat_dispersion_imag
_atom_type_scat_source
C C .0033 .0016 'International Tables Vol C Tables 4.2.6.8 and 6.1.1.4'
H H .0000 .0000 'International Tables Vol C Tables 4.2.6.8 and 6.1.1.4'
N N .0061 .0033 'International Tables Vol C Tables 4.2.6.8 and 6.1.1.4'
O O .0106 .0060 'International Tables Vol C Tables 4.2.6.8 and 6.1.1.4'
F F .0171 .0103 'International Tables Vol C Tables 4.2.6.8 and 6.1.1.4'
Cu Cu .3201 1.2651 'International Tables Vol C Tables 4.2.6.8 and 6.1.1.4'

loop_
_geom_angle_atom_site_label_1
_geom_angle_atom_site_label_2
_geom_angle_atom_site_label_3
_geom_angle_site_symmetry_1
_geom_angle_site_symmetry_3
_geom_angle
O1 Cu1 O1 2 . 154.66(15)
O1 Cu1 N1 2 . 92.84(8)
O1 Cu1 N1 . . 93.48(8)
O1 Cu1 N1 2 2 93.48(8)
O1 Cu1 N1 . 2 92.84(8)
N1 Cu1 N1 . 2 150.87(13)
C5 O1 Cu1 . . 127.60(19)
C7 N1 C8 . . 117.8(2)
C7 N1 Cu1 . . 123.90(18)
C8 N1 Cu1 . . 118.32(15)
C2 C1 C6 . . 120.8(3)
C1 C2 C3 . . 119.3(3)
C4 C3 C2 . . 121.5(3)
C3 C4 C5 . . 121.2(4)
O1 C5 C6 . . 124.1(2)
O1 C5 C4 . . 118.5(3)
C6 C5 C4 . . 117.4(3)
C5 C6 C1 . . 119.8(3)
C5 C6 C7 . . 122.9(2)
C1 C6 C7 . . 117.2(3)
N1 C7 C6 . . 126.0(3)
C9 C8 C13 . . 120.1(2)
C9 C8 N1 . . 122.2(2)
C13 C8 N1 . . 117.6(2)
C8 C9 C10 . . 119.1(3)
C11 C10 C9 . . 121.2(3)
C11 C10 C14 . . 120.1(3)
C9 C10 C14 . . 118.7(3)
C10 C11 C12 . . 119.1(2)
C13 C12 C11 . . 120.2(3)
C13 C12 C15 . . 119.6(3)
C11 C12 C15 . . 120.2(3)
C12 C13 C8 . . 120.2(2)
F3' C14 F2' . . 111.2(13)
F3' C14 F1 . . 34.6(16)
F2' C14 F1 . . 132.2(8)
F3' C14 F2 . . 128.4(9)
F2' C14 F2 . . 62.5(8)
F1 C14 F2 . . 108.4(7)
F3' C14 F3 . . 71.7(13)
F2' C14 F3 . . 46.2(8)
F1 C14 F3 . . 104.2(7)
F2 C14 F3 . . 105.5(7)
F3' C14 F1' . . 103.5(13)
F2' C14 F1' . . 104.6(10)
F1 C14 F1' . . 71.7(8)
F2 C14 F1' . . 43.7(6)
F3 C14 F1' . . 137.7(7)
F3' C14 C10 . . 114.9(7)
F2' C14 C10 . . 113.2(7)
F1 C14 C10 . . 112.9(6)
F2 C14 C10 . . 113.7(5)
F3 C14 C10 . . 111.5(4)
F1' C14 C10 . . 108.5(7)
F6' C15 F4 . . 127.2(7)
F6' C15 F6 . . 41.9(7)
F4 C15 F6 . . 106.0(7)
F6' C15 F5' . . 103.5(9)
F4 C15 F5' . . 42.8(12)
F6 C15 F5' . . 67.4(10)
F6' C15 F4' . . 107.3(9)
F4 C15 F4' . . 62.5(11)
F6 C15 F4' . . 134.8(7)
F5' C15 F4' . . 102.9(11)
F6' C15 F5 . . 63.6(7)
F4 C15 F5 . . 109.1(8)
F6 C15 F5 . . 104.4(7)
F5' C15 F5 . . 135.8(11)
F4' C15 F5 . . 50.7(9)
F6' C15 C12 . . 117.6(7)
F4 C15 C12 . . 113.6(5)
F6 C15 C12 . . 112.4(6)
F5' C15 C12 . . 112.3(9)
F4' C15 C12 . . 112.0(5)
F5 C15 C12 . . 110.8(4)

loop_
_geom_bond_atom_site_label_1
_geom_bond_atom_site_label_2
_geom_bond_site_symmetry_2
_geom_bond_distance
_geom_bond_publ_flag
Cu1 O1 2 1.8688(18) ?
Cu1 O1 . 1.8688(18) ?
Cu1 N1 . 1.969(2) ?
Cu1 N1 2 1.969(2) ?
O1 C5 . 1.300(4) ?
N1 C7 . 1.295(3) ?
N1 C8 . 1.435(3) ?
F1 C14 . 1.279(9) ?
F2 C14 . 1.285(8) ?
F3 C14 . 1.323(8) ?
F1' C14 . 1.381(13) ?
F2' C14 . 1.234(13) ?
F3' C14 . 1.210(15) ?
F4 C15 . 1.268(8) ?
F5 C15 . 1.302(8) ?
F6 C15 . 1.292(8) ?
F4' C15 . 1.300(11) ?
F5' C15 . 1.297(13) ?
F6' C15 . 1.226(9) ?
C1 C2 . 1.377(4) ?
C1 C6 . 1.413(4) ?
C2 C3 . 1.381(5) ?
C3 C4 . 1.360(5) ?
C4 C5 . 1.421(4) ?
C5 C6 . 1.408(4) ?
C6 C7 . 1.431(3) ?
C8 C9 . 1.370(3) ?
C8 C13 . 1.386(3) ?
C9 C10 . 1.391(4) ?
C10 C11 . 1.372(4) ?
C10 C14 . 1.510(4) ?
C11 C12 . 1.383(4) ?
C12 C13 . 1.373(3) ?
C12 C15 . 1.496(4) ?
